data_1554617
loop_
_publ_author_name
'Chaari, Mahdi'
'Kelemen, Zsolt'
'Choquesillo-Lazarte, Duane'
'Gaztelumendi, Nerea'
'Teixidor, Francesc'
'Vi\~nas, Clara'
'Nogu\'es, Carme'
'N\'u\~nez, Rosario'

_publ_section_title
;
 Efficient blue light emitting materials based on m-carborane-anthracene
 dyads. Structure, photophysics and bioimaging studies.
;
_journal_issue 12
_journal_name_full 'Biomaterials science'
_journal_page_first 5324
_journal_page_last 5337
_journal_paper_doi 10.1039/c9bm00903e
_journal_volume 7
_journal_year 2019
_chemical_absolute_configuration ad
_chemical_formula_moiety 'C17 H20 B10 I2'
_chemical_formula_sum 'C17 H20 B10 I2'
_chemical_formula_weight 586.23
_space_group_crystal_system orthorhombic
_space_group_IT_number 46
_space_group_name_Hall 'I 2 -2a'
_space_group_name_H-M_alt 'I m a 2'
_atom_sites_solution_hydrogens geom
_audit_creation_date 2018-04-17
_audit_creation_method
;
Olex2 1.2
(compiled 2018.04.03 svn.r3497 for OlexSys, GUI svn.r5486)
;
_audit_update_record
;
2019-04-02 deposited with the CCDC.	2019-09-30 downloaded from the CCDC.
;
_cell_angle_alpha 90
_cell_angle_beta 90
_cell_angle_gamma 90
_cell_formula_units_Z 4
_cell_length_a 13.801(3)
_cell_length_b 25.643(5)
_cell_length_c 6.8626(13)
_cell_measurement_reflns_used 9903
_cell_measurement_temperature 298(2)
_cell_measurement_theta_max 25.14
_cell_measurement_theta_min 2.80
_cell_volume 2428.7(8)
_computing_cell_refinement 'SAINT V8.38A (Bruker, 2016)'
_computing_data_collection 'Bruker Apex3, 2016'
_computing_data_reduction 'SAINT V8.38A (Bruker, 2016)'
_computing_molecular_graphics 'Olex2 (Dolomanov et al., 2009)'
_computing_publication_material 'Olex2 (Dolomanov et al., 2009)'
_computing_structure_refinement 'XL (Sheldrick, 2008)'
_computing_structure_solution 'XS (Sheldrick, 2008)'
_diffrn_ambient_temperature 298(2)
_diffrn_measured_fraction_theta_full 0.998
_diffrn_measured_fraction_theta_max 0.998
_diffrn_measurement_device_type 'Bruker D8 Venture'
_diffrn_measurement_method '\f and \w scans'
_diffrn_radiation_monochromator multilayer
_diffrn_radiation_type MoK\a
_diffrn_radiation_wavelength 0.71073
_diffrn_reflns_av_R_equivalents 0.1082
_diffrn_reflns_av_unetI/netI 0.0709
_diffrn_reflns_Laue_measured_fraction_full 0.998
_diffrn_reflns_Laue_measured_fraction_max 0.998
_diffrn_reflns_limit_h_max 16
_diffrn_reflns_limit_h_min -16
_diffrn_reflns_limit_k_max 30
_diffrn_reflns_limit_k_min -30
_diffrn_reflns_limit_l_max 8
_diffrn_reflns_limit_l_min -8
_diffrn_reflns_number 20122
_diffrn_reflns_point_group_measured_fraction_full 0.982
_diffrn_reflns_point_group_measured_fraction_max 0.982
_diffrn_reflns_theta_full 25.014
_diffrn_reflns_theta_max 25.014
_diffrn_reflns_theta_min 2.803
_diffrn_source 'high brilliance microfocus sealed tube'
_diffrn_standards_number 0
_exptl_absorpt_coefficient_mu 2.591
_exptl_absorpt_correction_T_max 0.7452
_exptl_absorpt_correction_T_min 0.3597
_exptl_absorpt_correction_type multi-scan
_exptl_absorpt_process_details
'SADABS-2016/2 (Bruker,2016/2) was used for absorption correction. wR2(int) was 0.1467 before and 0.0839 after correction. The Ratio of minimum to maximum transmission is 0.4827. The \l/2 correction factor is Not present.'
_exptl_crystal_colour 'clear light yellow'
_exptl_crystal_colour_lustre clear
_exptl_crystal_colour_modifier light
_exptl_crystal_colour_primary yellow
_exptl_crystal_density_diffrn 1.603
_exptl_crystal_description prsim
_exptl_crystal_F_000 1112
_exptl_crystal_size_max 0.12
_exptl_crystal_size_mid 0.1
_exptl_crystal_size_min 0.1
_refine_diff_density_max 0.661
_refine_diff_density_min -0.783
_refine_diff_density_rms 0.101
_refine_ls_abs_structure_details
;
 Flack x determined using 611 quotients [(I+)-(I-)]/[(I+)+(I-)]
 (Parsons, Flack and Wagner, Acta Cryst. B69 (2013) 249-259).
;
_refine_ls_abs_structure_Flack 0.06(3)
_refine_ls_extinction_method none
_refine_ls_goodness_of_fit_ref 1.038
_refine_ls_hydrogen_treatment constr
_refine_ls_matrix_type full
_refine_ls_number_parameters 142
_refine_ls_number_reflns 2215
_refine_ls_number_restraints 1
_refine_ls_restrained_S_all 1.038
_refine_ls_R_factor_all 0.0603
_refine_ls_R_factor_gt 0.0405
_refine_ls_shift/su_max 0.000
_refine_ls_shift/su_mean 0.000
_refine_ls_structure_factor_coef Fsqd
_refine_ls_weighting_details 'w=1/[\s^2^(Fo^2^)+(0.0405P)^2^] where P=(Fo^2^+2Fc^2^)/3'
_refine_ls_weighting_scheme calc
_refine_ls_wR_factor_gt 0.0766
_refine_ls_wR_factor_ref 0.0791
_reflns_Friedel_coverage 0.801
_reflns_Friedel_fraction_full 0.963
_reflns_Friedel_fraction_max 0.963
_reflns_number_gt 1780
_reflns_number_total 2215
_reflns_threshold_expression 'I > 2\s(I)'
_cod_data_source_file c9bm00903e2.cif
_cod_data_source_block CM9
_cod_database_code 1554617
_shelx_shelxl_version_number 2016/6
_shelx_space_group_comment
;
The symmetry employed for this shelxl refinement is uniquely defined
by the following loop, which should always be used as a source of
symmetry information in preference to the above space-group names.
They are only intended as comments.
;
_shelx_estimated_absorpt_t_max 0.782
_shelx_estimated_absorpt_t_min 0.746
_olex2_refinement_description
;
1. Fixed Uiso
 At 1.2 times of:
  All B(H) groups, All C(H) groups, All C(H,H) groups
2. Others
 Fixed Sof: H9A(0.5) H9B(0.5)
3.a Secondary CH2 refined with riding coordinates:
 C9(H9A,H9B)
3.b Aromatic/amide H refined with riding coordinates:
 C12(H12), C13(H13), C15(H15), C14(H14), C17(H17)
3.c Boron cage BH refined with riding coordinates:
 C8(H8), B2(H2), B4(H4), B3(H3), B5(H5), B7(H7)
;
_olex2_submission_special_instructions 'No special instructions were received'

loop_
_space_group_symop_operation_xyz
'x, y, z'
'-x, -y, z'
'x+1/2, -y, z'
'-x+1/2, y, z'
'x+1/2, y+1/2, z+1/2'
'-x+1/2, -y+1/2, z+1/2'
'x+1, -y+1/2, z+1/2'
'-x+1, y+1/2, z+1/2'

loop_
_atom_site_label
_atom_site_type_symbol
_atom_site_fract_x
_atom_site_fract_y
_atom_site_fract_z
_atom_site_U_iso_or_equiv
_atom_site_adp_type
_atom_site_occupancy
_atom_site_site_symmetry_order
_atom_site_calc_flag
_atom_site_refinement_flags_posn
_atom_site_refinement_flags_adp
_atom_site_refinement_flags_occupancy
I1 I 0.39775(3) 0.40956(2) 0.1118(2) 0.0505(2) Uani 1 1 d . . .
C8 C 0.250000 0.4758(5) 0.6832(12) 0.037(3) Uani 1 2 d S T P
H8 H 0.249999 0.463479 0.836817 0.045 Uiso 1 2 calc RS T P
C10 C 0.250000 0.6476(4) 0.5677(13) 0.041(3) Uani 1 2 d S T P
C12 C 0.4314(7) 0.6514(3) 0.5682(14) 0.061(3) Uani 1 1 d . . .
H12 H 0.434726 0.631890 0.454157 0.073 Uiso 1 1 calc R . .
B2 B 0.3137(6) 0.5295(3) 0.6287(16) 0.0367(18) Uani 1 1 d . . .
H2 H 0.354746 0.553351 0.733281 0.044 Uiso 1 1 calc R . .
C13 C 0.5136(8) 0.6690(4) 0.656(2) 0.082(4) Uani 1 1 d . . .
H13 H 0.573042 0.660648 0.600681 0.099 Uiso 1 1 calc R . .
C9 C 0.250000 0.6125(5) 0.3913(14) 0.043(3) Uani 1 2 d S T P
H9A H 0.306668 0.620537 0.313297 0.051 Uiso 0.5 1 calc R . .
H9B H 0.193332 0.620537 0.313297 0.051 Uiso 0.5 1 calc R . .
C16 C 0.3392(8) 0.6933(4) 0.8265(13) 0.055(2) Uani 1 1 d . . .
C11 C 0.3394(6) 0.6636(3) 0.6553(11) 0.047(2) Uani 1 1 d . . .
B6 B 0.3150(6) 0.4568(4) 0.3119(10) 0.034(2) Uani 1 1 d . . .
B4 B 0.250000 0.5131(5) 0.2390(15) 0.033(3) Uani 1 2 d S T P
H4 H 0.250000 0.526795 0.087132 0.039 Uiso 1 2 calc RS T P
C15 C 0.4298(12) 0.7086(4) 0.9100(16) 0.080(3) Uani 1 1 d . . .
H15 H 0.430364 0.726107 1.028630 0.096 Uiso 1 1 calc R . .
C14 C 0.5129(10) 0.6982(5) 0.821(2) 0.096(4) Uani 1 1 d . . .
H14 H 0.570764 0.710989 0.871954 0.115 Uiso 1 1 calc R . .
B3 B 0.3552(6) 0.5189(4) 0.3859(10) 0.0315(18) Uani 1 1 d . . .
H3 H 0.422940 0.535932 0.330769 0.038 Uiso 1 1 calc R . .
B5 B 0.3555(7) 0.4664(4) 0.5561(10) 0.037(2) Uani 1 1 d . . .
H5 H 0.422401 0.448921 0.613724 0.044 Uiso 1 1 calc R . .
C17 C 0.250000 0.7054(5) 0.9126(17) 0.067(4) Uani 1 2 d S T P
H17 H 0.249999 0.722368 1.032481 0.081 Uiso 1 2 calc RS T P
C1 C 0.250000 0.5544(4) 0.4343(12) 0.030(2) Uani 1 2 d S T P
B7 B 0.250000 0.4281(6) 0.5096(15) 0.036(3) Uani 1 2 d S T P
H7 H 0.249999 0.385849 0.537400 0.043 Uiso 1 2 calc RS T P

loop_
_atom_site_aniso_label
_atom_site_aniso_U_11
_atom_site_aniso_U_22
_atom_site_aniso_U_33
_atom_site_aniso_U_23
_atom_site_aniso_U_13
_atom_site_aniso_U_12
I1 0.0501(3) 0.0575(4) 0.0440(3) -0.0202(3) 0.0013(3) 0.0150(2)
C8 0.050(7) 0.037(7) 0.025(4) -0.003(4) 0.000 0.000
C10 0.067(8) 0.015(5) 0.040(7) 0.001(4) 0.000 0.000
C12 0.056(5) 0.041(5) 0.086(8) -0.002(5) -0.010(5) -0.004(4)
B2 0.044(4) 0.041(5) 0.025(4) -0.006(5) -0.008(5) -0.009(4)
C13 0.061(6) 0.042(6) 0.144(12) -0.008(7) -0.026(7) 0.009(5)
C9 0.061(8) 0.024(6) 0.043(6) 0.001(5) 0.000 0.000
C16 0.085(7) 0.021(5) 0.059(5) -0.002(4) -0.017(5) 0.001(5)
C11 0.064(6) 0.022(4) 0.054(6) -0.003(4) -0.006(4) 0.000(4)
B6 0.041(5) 0.034(5) 0.028(4) -0.004(3) -0.004(3) -0.006(4)
B4 0.044(7) 0.022(7) 0.032(5) -0.004(5) 0.000 0.000
C15 0.115(10) 0.039(7) 0.086(7) -0.004(6) -0.052(7) -0.004(7)
C14 0.081(9) 0.045(8) 0.160(12) 0.015(8) -0.068(9) -0.005(7)
B3 0.040(5) 0.027(5) 0.027(4) -0.002(3) 0.001(3) 0.002(4)
B5 0.042(5) 0.041(6) 0.027(4) -0.006(3) -0.001(3) -0.007(4)
C17 0.128(14) 0.022(7) 0.051(7) -0.003(6) 0.000 0.000
C1 0.044(6) 0.024(6) 0.022(4) -0.004(4) 0.000 0.000
B7 0.045(7) 0.030(8) 0.033(6) -0.001(5) 0.000 0.000

loop_
_atom_type_symbol
_atom_type_description
_atom_type_scat_dispersion_real
_atom_type_scat_dispersion_imag
_atom_type_scat_source
C C 0.0033 0.0016 'International Tables Vol C Tables 4.2.6.8 and 6.1.1.4'
H H 0.0000 0.0000 'International Tables Vol C Tables 4.2.6.8 and 6.1.1.4'
B B 0.0013 0.0007 'International Tables Vol C Tables 4.2.6.8 and 6.1.1.4'
I I -0.4742 1.8119 'International Tables Vol C Tables 4.2.6.8 and 6.1.1.4'

loop_
_geom_angle_atom_site_label_1
_geom_angle_atom_site_label_2
_geom_angle_atom_site_label_3
_geom_angle
_geom_angle_site_symmetry_1
_geom_angle_site_symmetry_3
B2 C8 H8 116.7 4 .
B2 C8 H8 116.7 . .
B2 C8 B2 63.3(7) . 4
B2 C8 B5 63.7(5) 4 4
B2 C8 B5 63.7(5) . .
B2 C8 B5 116.6(7) 4 .
B2 C8 B5 116.6(7) . 4
B2 C8 B7 115.6(6) . .
B2 C8 B7 115.6(6) 4 .
B5 C8 H8 116.6 4 .
B5 C8 H8 116.6 . .
B5 C8 B5 116.2(7) . 4
B7 C8 H8 117.6 . .
B7 C8 B5 62.9(4) . .
B7 C8 B5 62.9(4) . 4
C11 C10 C9 120.5(5) 4 .
C11 C10 C9 120.5(5) . .
C11 C10 C11 118.9(9) 4 .
C13 C12 H12 120.7 . .
C13 C12 C11 118.6(9) . .
C11 C12 H12 120.7 . .
C8 B2 B2 58.4(3) . 4
C8 B2 H2 125.6 . .
C8 B2 B3 104.6(6) . .
C8 B2 B5 59.2(5) . .
C8 B2 C1 102.1(6) . .
B2 B2 H2 121.0 4 .
B2 B2 B3 108.7(4) 4 .
B2 B2 B5 108.8(4) 4 .
B3 B2 H2 122.0 . .
B3 B2 B5 59.9(5) . .
B5 B2 H2 121.3 . .
C1 B2 B2 59.3(4) . 4
C1 B2 H2 124.2 . .
C1 B2 B3 59.7(5) . .
C1 B2 B5 106.5(7) . .
C12 C13 H13 118.4 . .
C14 C13 C12 123.2(12) . .
C14 C13 H13 118.4 . .
C10 C9 H9A 108.4 . .
C10 C9 H9B 108.4 . .
C10 C9 C1 115.4(8) . .
H9A C9 H9B 107.5 . .
C1 C9 H9A 108.4 . .
C1 C9 H9B 108.4 . .
C11 C16 C15 118.9(11) . .
C11 C16 C17 118.5(9) . .
C17 C16 C15 122.6(10) . .
C10 C11 C12 121.6(7) . .
C16 C11 C10 120.4(8) . .
C16 C11 C12 118.0(9) . .
B6 B6 I1 121.9(2) 4 .
B4 B6 I1 123.1(5) . .
B4 B6 B6 59.6(4) . 4
B4 B6 B5 108.2(7) . .
B4 B6 B7 107.2(6) . .
B3 B6 I1 121.6(5) . .
B3 B6 B6 108.4(4) . 4
B3 B6 B4 60.3(5) . .
B3 B6 B5 60.4(5) . .
B3 B6 B7 108.2(6) . .
B5 B6 I1 120.6(6) . .
B5 B6 B6 108.3(4) . 4
B5 B6 B7 60.0(5) . .
B7 B6 I1 121.2(7) . .
B7 B6 B6 59.9(3) . 4
B6 B4 B6 60.9(7) 4 .
B6 B4 H4 121.9 4 .
B6 B4 H4 121.9 . .
B6 B4 B3 59.5(4) 4 4
B6 B4 B3 59.5(4) . .
B6 B4 B3 108.8(7) 4 .
B6 B4 B3 108.8(7) . 4
B3 B4 H4 120.8 . .
B3 B4 H4 120.8 4 .
B3 B4 B3 109.8(7) . 4
C1 B4 B6 106.5(6) . .
C1 B4 B6 106.5(6) . 4
C1 B4 H4 123.0 . .
C1 B4 B3 60.1(4) . 4
C1 B4 B3 60.1(4) . .
C16 C15 H15 119.4 . .
C14 C15 C16 121.2(11) . .
C14 C15 H15 119.4 . .
C13 C14 H14 120.0 . .
C15 C14 C13 119.9(11) . .
C15 C14 H14 120.0 . .
B2 B3 H3 122.2 . .
B6 B3 B2 107.9(6) . .
B6 B3 B4 60.1(5) . .
B6 B3 H3 121.9 . .
B6 B3 B5 60.5(5) . .
B4 B3 B2 106.4(6) . .
B4 B3 H3 122.3 . .
B4 B3 B5 108.1(6) . .
B5 B3 B2 60.2(5) . .
B5 B3 H3 121.6 . .
C1 B3 B2 58.4(4) . .
C1 B3 B6 105.4(6) . .
C1 B3 B4 58.1(5) . .
C1 B3 H3 124.4 . .
C1 B3 B5 105.8(6) . .
C8 B5 B2 57.1(6) . .
C8 B5 B6 103.4(6) . .
C8 B5 B3 103.0(7) . .
C8 B5 H5 126.0 . .
C8 B5 B7 58.4(5) . .
B2 B5 H5 122.5 . .
B6 B5 B2 106.6(7) . .
B6 B5 H5 123.1 . .
B6 B5 B7 60.1(5) . .
B3 B5 B2 59.9(5) . .
B3 B5 B6 59.1(5) . .
B3 B5 H5 123.0 . .
B3 B5 B7 107.2(6) . .
B7 B5 B2 106.5(7) . .
B7 B5 H5 121.7 . .
C16 C17 C16 123.0(11) . 4
C16 C17 H17 118.5 4 .
C16 C17 H17 118.5 . .
B2 C1 B2 61.5(7) 4 .
B2 C1 B3 61.9(5) . .
B2 C1 B3 112.2(7) 4 .
B2 C1 B3 112.2(7) . 4
B2 C1 B3 61.9(5) 4 4
C9 C1 B2 121.0(6) . .
C9 C1 B2 121.0(6) . 4
C9 C1 B4 117.1(8) . .
C9 C1 B3 118.4(5) . .
C9 C1 B3 118.4(5) . 4
B4 C1 B2 112.2(7) . .
B4 C1 B2 112.2(7) . 4
B4 C1 B3 61.8(4) . .
B4 C1 B3 61.8(4) . 4
B3 C1 B3 112.5(8) . 4
C8 B7 B6 103.6(8) . .
C8 B7 B6 103.6(8) . 4
C8 B7 B5 58.8(4) . 4
C8 B7 B5 58.8(4) . .
C8 B7 H7 125.8 . .
B6 B7 B6 60.3(7) 4 .
B6 B7 H7 122.6 4 .
B6 B7 H7 122.6 . .
B5 B7 B6 108.6(8) 4 .
B5 B7 B6 59.9(4) 4 4
B5 B7 B6 108.6(8) . 4
B5 B7 B6 59.9(4) . .
B5 B7 B5 109.3(10) . 4
B5 B7 H7 120.7 . .
B5 B7 H7 120.7 4 .

loop_
_geom_bond_atom_site_label_1
_geom_bond_atom_site_label_2
_geom_bond_distance
_geom_bond_site_symmetry_2
I1 B6 2.159(9) .
C8 H8 1.1000 .
C8 B2 1.677(13) .
C8 B2 1.677(13) 4
C8 B5 1.714(10) .
C8 B5 1.714(9) 4
C8 B7 1.707(15) .
C10 C9 1.508(14) .
C10 C11 1.433(10) 4
C10 C11 1.433(10) .
C12 H12 0.9300 .
C12 C13 1.363(14) .
C12 C11 1.438(13) .
B2 B2 1.759(16) 4
B2 H2 1.1000 .
B2 B3 1.783(14) .
B2 B5 1.789(13) .
B2 C1 1.722(12) .
C13 H13 0.9300 .
C13 C14 1.357(18) .
C9 H9A 0.9700 .
C9 H9B 0.9700 .
C9 C1 1.518(16) .
C16 C11 1.400(12) .
C16 C15 1.430(17) .
C16 C17 1.401(11) .
B6 B6 1.794(18) 4
B6 B4 1.770(14) .
B6 B3 1.759(12) .
B6 B5 1.783(10) .
B6 B7 1.786(13) .
B4 H4 1.1000 .
B4 B3 1.773(10) .
B4 B3 1.773(10) 4
B4 C1 1.709(14) .
C15 H15 0.9300 .
C15 C14 1.326(17) .
C14 H14 0.9300 .
B3 H3 1.1000 .
B3 B5 1.782(13) .
B3 C1 1.746(10) .
B5 H5 1.1000 .
B5 B7 1.784(12) .
C17 H17 0.9300 .
B7 H7 1.1000 .
